data_4127461
loop_
_publ_author_name
'Nie, Wei'
'Gong, Jing'
'Chen, Zhihao'
'Liu, Jiazhen'
'Tian, Di'
'Song, Hao'
'Liu, Xiao-Yu'
'Qin, Yong'

_publ_section_title
;
 Enantioselective Total Synthesis of (-)-Arcutinine.
;
_journal_issue 24
_journal_name_full 'Journal of the American Chemical Society'
_journal_page_first 9712
_journal_page_last 9718
_journal_paper_doi 10.1021/jacs.9b04847
_journal_volume 141
_journal_year 2019
_chemical_formula_moiety 'C28 H35 N O6 S'
_chemical_formula_sum 'C28 H35 N O6 S'
_chemical_formula_weight 513.63
_space_group_crystal_system monoclinic
_space_group_IT_number 14
_space_group_name_Hall '-P 2yn'
_space_group_name_H-M_alt 'P 1 21/n 1'
_symmetry_space_group_name_Hall '-P 2yn'
_symmetry_space_group_name_H-M 'P 1 21/n 1'
_atom_sites_solution_hydrogens geom
_atom_sites_solution_primary iterative
_audit_creation_date 2018-09-03
_audit_creation_method
;
Olex2 1.2
(compiled 2018.05.29 svn.r3508 for OlexSys, GUI svn.r5506)
;
_cell_angle_alpha 90
_cell_angle_beta 110.106(6)
_cell_angle_gamma 90
_cell_formula_units_Z 4
_cell_length_a 13.3401(7)
_cell_length_b 13.3739(6)
_cell_length_c 15.3218(8)
_cell_measurement_reflns_used 2952
_cell_measurement_temperature 293(2)
_cell_measurement_theta_max 27.1190
_cell_measurement_theta_min 3.4240
_cell_volume 2567.0(2)
_computing_cell_refinement
;
CrysAlisPro, Agilent Technologies,
Version 1.171.37.35 (release 13-08-2014 CrysAlis171 .NET)
(compiled Aug 13 2014,18:06:01)
;
_computing_data_collection
;
CrysAlisPro, Agilent Technologies,
Version 1.171.37.35 (release 13-08-2014 CrysAlis171 .NET)
(compiled Aug 13 2014,18:06:01)
;
_computing_data_reduction
;
CrysAlisPro, Agilent Technologies,
Version 1.171.37.35 (release 13-08-2014 CrysAlis171 .NET)
(compiled Aug 13 2014,18:06:01)
;
_computing_molecular_graphics 'Olex2 (Dolomanov et al., 2009)'
_computing_publication_material 'Olex2 (Dolomanov et al., 2009)'
_computing_structure_refinement 'ShelXL (Sheldrick, 2015)'
_computing_structure_solution
;
Superflip (Palatinus & Chapuis, 2007;Palatinus & van der Lee, 2008;
Palatinus et al., 2012)
;
_diffrn_ambient_temperature 293.15
_diffrn_detector 'CCD plate'
_diffrn_detector_area_resol_mean 16.0874
_diffrn_detector_type Eos
_diffrn_measured_fraction_theta_full 0.998
_diffrn_measured_fraction_theta_max 0.844
_diffrn_measurement_details
;
#__ type_ start__ end____ width___ exp.time_
  1 omega    0.00   28.00   1.0000   10.0000
omega____ theta____ kappa____ phi______ frames
    -       16.8419   57.0000   60.0000 28

#__ type_ start__ end____ width___ exp.time_
  2 omega  -22.00   49.00   1.0000   10.0000
omega____ theta____ kappa____ phi______ frames
    -      -14.9669   57.0000 -150.0000 71

#__ type_ start__ end____ width___ exp.time_
  3 omega  -82.00    1.00   1.0000   10.0000
omega____ theta____ kappa____ phi______ frames
    -      -14.9669  -77.0000   60.0000 83

#__ type_ start__ end____ width___ exp.time_
  4 omega  -14.00   13.00   1.0000   10.0000
omega____ theta____ kappa____ phi______ frames
    -      -14.9669  -99.0000  150.0000 27
;
_diffrn_measurement_device 'four-circle diffractometer'
_diffrn_measurement_device_type 'Xcalibur, Eos'
_diffrn_measurement_method '\w scans'
_diffrn_orient_matrix_UB_11 0.0377491000
_diffrn_orient_matrix_UB_12 0.0069615000
_diffrn_orient_matrix_UB_13 -0.0226535000
_diffrn_orient_matrix_UB_21 -0.0060037000
_diffrn_orient_matrix_UB_22 0.0525671000
_diffrn_orient_matrix_UB_23 0.0019755000
_diffrn_orient_matrix_UB_31 0.0417720000
_diffrn_orient_matrix_UB_32 0.0013009000
_diffrn_orient_matrix_UB_33 0.0437380000
_diffrn_radiation_monochromator graphite
_diffrn_radiation_probe x-ray
_diffrn_radiation_type MoK\a
_diffrn_radiation_wavelength 0.71073
_diffrn_reflns_av_R_equivalents 0.0182
_diffrn_reflns_av_unetI/netI 0.0371
_diffrn_reflns_Laue_measured_fraction_full 0.998
_diffrn_reflns_Laue_measured_fraction_max 0.844
_diffrn_reflns_limit_h_max 11
_diffrn_reflns_limit_h_min -17
_diffrn_reflns_limit_k_max 11
_diffrn_reflns_limit_k_min -18
_diffrn_reflns_limit_l_max 19
_diffrn_reflns_limit_l_min -20
_diffrn_reflns_number 11928
_diffrn_reflns_point_group_measured_fraction_full 0.998
_diffrn_reflns_point_group_measured_fraction_max 0.844
_diffrn_reflns_theta_full 25.242
_diffrn_reflns_theta_max 29.207
_diffrn_reflns_theta_min 3.046
_diffrn_source 'Enhance (Mo) X-ray Source'
_exptl_absorpt_coefficient_mu 0.170
_exptl_absorpt_correction_T_max 1.00000
_exptl_absorpt_correction_T_min 0.88019
_exptl_absorpt_correction_type multi-scan
_exptl_absorpt_process_details
;
CrysAlisPro, Agilent Technologies,
Version 1.171.37.35 (release 13-08-2014 CrysAlis171 .NET)
(compiled Aug 13 2014,18:06:01)
Empirical absorption correction using spherical harmonics,
 implemented in SCALE3 ABSPACK scaling algorithm.
;
_exptl_crystal_density_diffrn 1.329
_exptl_crystal_density_method 'not measured'
_exptl_crystal_description
;
;
_exptl_crystal_F_000 1096
_exptl_crystal_size_max 0.35
_exptl_crystal_size_mid 0.3
_exptl_crystal_size_min 0.25
_refine_diff_density_max 0.247
_refine_diff_density_min -0.408
_refine_diff_density_rms 0.043
_refine_ls_extinction_method none
_refine_ls_goodness_of_fit_ref 1.031
_refine_ls_hydrogen_treatment constr
_refine_ls_matrix_type full
_refine_ls_number_parameters 329
_refine_ls_number_reflns 5864
_refine_ls_number_restraints 0
_refine_ls_restrained_S_all 1.031
_refine_ls_R_factor_all 0.0865
_refine_ls_R_factor_gt 0.0542
_refine_ls_shift/su_max 0.001
_refine_ls_shift/su_mean 0.000
_refine_ls_structure_factor_coef Fsqd
_refine_ls_weighting_details 'w=1/[\s^2^(Fo^2^)+(0.0510P)^2^+0.9501P] where P=(Fo^2^+2Fc^2^)/3'
_refine_ls_weighting_scheme calc
_refine_ls_wR_factor_gt 0.1186
_refine_ls_wR_factor_ref 0.1371
_reflns_Friedel_coverage 0.000
_reflns_number_gt 3933
_reflns_number_total 5864
_reflns_threshold_expression 'I > 2\s(I)'
_cod_data_source_file ja9b04847_si_003.cif
_cod_data_source_block 180903_s1_nw
_cod_database_code 4127461
_shelx_shelxl_version_number 2014/7
_chemical_oxdiff_formula c12h12n2o3s1
_shelx_space_group_comment
;
The symmetry employed for this shelxl refinement is uniquely defined
by the following loop, which should always be used as a source of
symmetry information in preference to the above space-group names.
They are only intended as comments.
;
_shelx_estimated_absorpt_t_max 0.959
_shelx_estimated_absorpt_t_min 0.943
_reflns_odcompleteness_completeness 99.76
_reflns_odcompleteness_iscentric 1
_reflns_odcompleteness_theta 26.32
_olex2_refinement_description
;
1. Fixed Uiso
 At 1.2 times of:
  All C(H) groups, All C(H,H) groups
 At 1.5 times of:
  All C(H,H,H) groups
2.a Ternary CH refined with riding coordinates:
 C7(H7), C8(H8), C10(H10)
2.b Secondary CH2 refined with riding coordinates:
 C2(H2A,H2B), C3(H3A,H3B), C4(H4A,H4B), C6(H6A,H6B), C9(H9A,H9B), C14(H14A,
 H14B), C15(H15A,H15B)
2.c Aromatic/amide H refined with riding coordinates:
 C18(H18), C19(H19), C21(H21), C22(H22), C24(H24), C25(H25)
2.d Idealised Me refined as rotating group:
 C17(H17A,H17B,H17C), C26(H26A,H26B,H26C), C27(H27A,H27B,H27C), C28(H28A,H28B,
 H28C)
;
_olex2_submission_special_instructions 'No special instructions were received'

loop_
_space_group_symop_operation_xyz
'x, y, z'
'-x+1/2, y+1/2, -z+1/2'
'-x, -y, -z'
'x-1/2, -y-1/2, z-1/2'

loop_
_atom_site_label
_atom_site_type_symbol
_atom_site_fract_x
_atom_site_fract_y
_atom_site_fract_z
_atom_site_U_iso_or_equiv
_atom_site_adp_type
_atom_site_occupancy
_atom_site_site_symmetry_order
_atom_site_calc_flag
_atom_site_refinement_flags_posn
S1 S 0.31291(5) 0.34565(5) 0.35313(4) 0.05405(18) Uani 1 1 d .
O1 O 0.07941(13) 0.36655(14) 0.47840(12) 0.0670(5) Uani 1 1 d .
O2 O 0.36222(12) -0.09990(13) 0.54480(11) 0.0596(4) Uani 1 1 d .
O3 O 0.19145(13) -0.16580(12) 0.47580(11) 0.0578(4) Uani 1 1 d .
O4 O 0.23626(16) -0.03313(13) 0.64403(12) 0.0705(5) Uani 1 1 d .
O5 O 0.25952(18) 0.26743(13) 0.29147(11) 0.0778(6) Uani 1 1 d .
O6 O 0.41307(15) 0.38327(15) 0.35244(14) 0.0805(6) Uani 1 1 d .
N1 N 0.33603(13) 0.30500(13) 0.45951(11) 0.0423(4) Uani 1 1 d .
C1 C 0.15780(17) 0.38052(18) 0.54627(15) 0.0480(5) Uani 1 1 d .
C2 C 0.1661(2) 0.46829(19) 0.60979(19) 0.0647(7) Uani 1 1 d .
H2A H 0.1568 0.4456 0.6666 0.078 Uiso 1 1 calc R
H2B H 0.1098 0.5157 0.5800 0.078 Uiso 1 1 calc R
C3 C 0.2729(2) 0.51917(19) 0.6330(2) 0.0723(8) Uani 1 1 d .
H3A H 0.2775 0.5734 0.6762 0.087 Uiso 1 1 calc R
H3B H 0.2793 0.5475 0.5769 0.087 Uiso 1 1 calc R
C4 C 0.3632(2) 0.44635(19) 0.67551(17) 0.0640(7) Uani 1 1 d .
H4A H 0.3608 0.4248 0.7352 0.077 Uiso 1 1 calc R
H4B H 0.4303 0.4812 0.6870 0.077 Uiso 1 1 calc R
C5 C 0.36218(16) 0.35355(16) 0.61662(14) 0.0448(5) Uani 1 1 d .
C6 C 0.38930(18) 0.38008(19) 0.53130(16) 0.0549(6) Uani 1 1 d .
H6A H 0.3638 0.4467 0.5098 0.066 Uiso 1 1 calc R
H6B H 0.4659 0.3782 0.5454 0.066 Uiso 1 1 calc R
C7 C 0.25230(15) 0.24954(15) 0.48417(13) 0.0369(4) Uani 1 1 d .
H7 H 0.1833 0.2590 0.4345 0.044 Uiso 1 1 calc R
C8 C 0.27358(16) 0.13693(15) 0.50039(14) 0.0395(5) Uani 1 1 d .
H8 H 0.3365 0.1294 0.5567 0.047 Uiso 1 1 calc R
C9 C 0.2945(2) 0.07597(17) 0.42255(17) 0.0540(6) Uani 1 1 d .
H9A H 0.2732 0.1148 0.3656 0.065 Uiso 1 1 calc R
H9B H 0.3702 0.0617 0.4402 0.065 Uiso 1 1 calc R
C10 C 0.23123(19) -0.02268(17) 0.40597(15) 0.0501(5) Uani 1 1 d .
H10 H 0.2477 -0.0643 0.3600 0.060 Uiso 1 1 calc R
C11 C 0.25408(16) -0.07847(16) 0.49749(14) 0.0436(5) Uani 1 1 d .
C12 C 0.22196(16) -0.00975(17) 0.56466(15) 0.0442(5) Uani 1 1 d .
C13 C 0.17540(16) 0.08957(16) 0.52129(15) 0.0428(5) Uani 1 1 d .
C14 C 0.13714(19) 0.15474(18) 0.58531(18) 0.0552(6) Uani 1 1 d .
H14A H 0.0736 0.1909 0.5485 0.066 Uiso 1 1 calc R
H14B H 0.1182 0.1123 0.6286 0.066 Uiso 1 1 calc R
C15 C 0.22154(18) 0.22861(17) 0.63910(14) 0.0474(5) Uani 1 1 d .
H15A H 0.2854 0.1926 0.6754 0.057 Uiso 1 1 calc R
H15B H 0.1960 0.2655 0.6818 0.057 Uiso 1 1 calc R
C16 C 0.24947(15) 0.30306(15) 0.57330(13) 0.0373(4) Uani 1 1 d .
C17 C 0.45018(19) 0.2834(2) 0.67775(18) 0.0662(7) Uani 1 1 d .
H17A H 0.4326 0.2626 0.7307 0.099 Uiso 1 1 calc GR
H17B H 0.5172 0.3182 0.6984 0.099 Uiso 1 1 calc GR
H17C H 0.4555 0.2258 0.6423 0.099 Uiso 1 1 calc GR
C18 C 0.1165(2) 0.00454(19) 0.37367(17) 0.0625(7) Uani 1 1 d .
H18 H 0.0681 -0.0177 0.3174 0.075 Uiso 1 1 calc R
C19 C 0.08823(18) 0.06258(18) 0.43072(17) 0.0558(6) Uani 1 1 d .
H19 H 0.0187 0.0857 0.4163 0.067 Uiso 1 1 calc R
C20 C 0.22420(17) 0.44727(16) 0.33118(14) 0.0429(5) Uani 1 1 d .
C21 C 0.26131(18) 0.54401(16) 0.35489(15) 0.0475(5) Uani 1 1 d .
H21 H 0.3341 0.5559 0.3823 0.057 Uiso 1 1 calc R
C22 C 0.19040(19) 0.62181(17) 0.33775(15) 0.0501(6) Uani 1 1 d .
H22 H 0.2159 0.6861 0.3555 0.060 Uiso 1 1 calc R
C23 C 0.08186(18) 0.60730(18) 0.29478(15) 0.0502(6) Uani 1 1 d .
C24 C 0.0468(2) 0.5112(2) 0.27045(17) 0.0616(7) Uani 1 1 d .
H24 H -0.0258 0.4996 0.2407 0.074 Uiso 1 1 calc R
C25 C 0.1166(2) 0.43143(18) 0.28909(16) 0.0566(6) Uani 1 1 d .
H25 H 0.0907 0.3669 0.2732 0.068 Uiso 1 1 calc R
C26 C 0.0061(2) 0.6941(2) 0.2751(2) 0.0756(8) Uani 1 1 d .
H26A H 0.0098 0.7253 0.3326 0.113 Uiso 1 1 calc GR
H26B H -0.0653 0.6708 0.2435 0.113 Uiso 1 1 calc GR
H26C H 0.0253 0.7418 0.2367 0.113 Uiso 1 1 calc GR
C27 C 0.4118(2) -0.1620(3) 0.4958(2) 0.0920(10) Uani 1 1 d .
H27A H 0.4228 -0.1244 0.4465 0.138 Uiso 1 1 calc GR
H27B H 0.3667 -0.2183 0.4702 0.138 Uiso 1 1 calc GR
H27C H 0.4793 -0.1850 0.5378 0.138 Uiso 1 1 calc GR
C28 C 0.1947(3) -0.2314(2) 0.5501(2) 0.0786(8) Uani 1 1 d .
H28A H 0.1586 -0.2926 0.5252 0.118 Uiso 1 1 calc GR
H28B H 0.1601 -0.2001 0.5886 0.118 Uiso 1 1 calc GR
H28C H 0.2677 -0.2455 0.5866 0.118 Uiso 1 1 calc GR

loop_
_atom_site_aniso_label
_atom_site_aniso_U_11
_atom_site_aniso_U_22
_atom_site_aniso_U_33
_atom_site_aniso_U_23
_atom_site_aniso_U_13
_atom_site_aniso_U_12
S1 0.0789(4) 0.0458(3) 0.0507(3) 0.0065(3) 0.0392(3) 0.0110(3)
O1 0.0519(9) 0.0766(13) 0.0646(11) -0.0038(9) 0.0099(8) 0.0247(9)
O2 0.0462(9) 0.0584(10) 0.0661(10) -0.0039(9) 0.0090(7) 0.0106(8)
O3 0.0652(10) 0.0364(8) 0.0626(10) -0.0009(8) 0.0102(8) -0.0049(8)
O4 0.1053(14) 0.0601(11) 0.0516(10) 0.0092(9) 0.0341(10) 0.0114(10)
O5 0.1466(18) 0.0460(10) 0.0488(9) -0.0051(8) 0.0436(11) 0.0117(11)
O6 0.0866(13) 0.0813(14) 0.1053(15) 0.0302(12) 0.0737(12) 0.0213(11)
N1 0.0490(10) 0.0375(10) 0.0458(10) 0.0044(8) 0.0231(8) 0.0041(8)
C1 0.0483(12) 0.0502(13) 0.0474(12) 0.0046(11) 0.0190(10) 0.0120(11)
C2 0.0765(17) 0.0517(15) 0.0672(16) -0.0044(13) 0.0263(13) 0.0240(14)
C3 0.098(2) 0.0432(14) 0.0669(17) -0.0074(13) 0.0168(15) 0.0117(15)
C4 0.0710(16) 0.0566(16) 0.0538(14) -0.0109(12) 0.0080(12) -0.0024(14)
C5 0.0467(11) 0.0413(12) 0.0407(11) -0.0010(9) 0.0076(9) 0.0039(10)
C6 0.0500(13) 0.0598(15) 0.0530(13) -0.0003(12) 0.0150(11) -0.0114(12)
C7 0.0384(10) 0.0371(11) 0.0366(10) -0.0002(9) 0.0147(8) 0.0037(9)
C8 0.0426(11) 0.0374(11) 0.0418(11) -0.0018(9) 0.0188(9) 0.0023(9)
C9 0.0758(15) 0.0395(12) 0.0579(14) -0.0053(11) 0.0372(12) 0.0009(12)
C10 0.0693(14) 0.0389(12) 0.0409(11) -0.0067(10) 0.0177(10) 0.0016(11)
C11 0.0443(11) 0.0337(11) 0.0467(12) -0.0018(9) 0.0075(9) 0.0017(10)
C12 0.0467(11) 0.0409(12) 0.0439(12) 0.0014(10) 0.0143(9) -0.0027(10)
C13 0.0449(11) 0.0378(11) 0.0501(12) 0.0019(10) 0.0220(9) 0.0022(10)
C14 0.0613(14) 0.0460(13) 0.0724(16) 0.0035(12) 0.0409(12) 0.0050(12)
C15 0.0613(13) 0.0446(12) 0.0431(11) 0.0018(10) 0.0269(10) 0.0084(11)
C16 0.0435(11) 0.0335(10) 0.0355(10) 0.0015(8) 0.0145(8) 0.0066(9)
C17 0.0496(13) 0.0698(18) 0.0628(15) 0.0065(14) -0.0017(11) 0.0094(13)
C18 0.0699(16) 0.0508(14) 0.0490(14) 0.0017(12) -0.0023(12) 0.0041(13)
C19 0.0451(12) 0.0486(14) 0.0643(15) 0.0103(12) 0.0066(11) 0.0062(11)
C20 0.0573(13) 0.0390(12) 0.0359(10) 0.0016(9) 0.0204(9) -0.0022(10)
C21 0.0493(12) 0.0425(13) 0.0508(12) 0.0054(10) 0.0176(10) -0.0080(11)
C22 0.0660(15) 0.0357(12) 0.0507(12) 0.0013(10) 0.0227(11) -0.0072(11)
C23 0.0591(14) 0.0498(14) 0.0479(12) 0.0064(11) 0.0262(11) 0.0057(12)
C24 0.0515(13) 0.0637(17) 0.0613(15) 0.0034(13) 0.0089(11) -0.0065(13)
C25 0.0671(15) 0.0435(13) 0.0509(13) -0.0053(11) 0.0095(11) -0.0151(13)
C26 0.0752(18) 0.0698(19) 0.091(2) 0.0153(16) 0.0402(16) 0.0188(16)
C27 0.0672(18) 0.088(2) 0.123(3) -0.020(2) 0.0356(18) 0.0233(17)
C28 0.096(2) 0.0436(15) 0.093(2) 0.0140(15) 0.0290(17) -0.0038(15)

loop_
_atom_type_symbol
_atom_type_description
_atom_type_scat_dispersion_real
_atom_type_scat_dispersion_imag
_atom_type_scat_source
C C 0.0033 0.0016 'International Tables Vol C Tables 4.2.6.8 and 6.1.1.4'
H H 0.0000 0.0000 'International Tables Vol C Tables 4.2.6.8 and 6.1.1.4'
N N 0.0061 0.0033 'International Tables Vol C Tables 4.2.6.8 and 6.1.1.4'
O O 0.0106 0.0060 'International Tables Vol C Tables 4.2.6.8 and 6.1.1.4'
S S 0.1246 0.1234 'International Tables Vol C Tables 4.2.6.8 and 6.1.1.4'

loop_
_geom_angle_atom_site_label_1
_geom_angle_atom_site_label_2
_geom_angle_atom_site_label_3
_geom_angle
O5 S1 O6 120.54(12)
O5 S1 N1 107.17(10)
O5 S1 C20 106.90(11)
O6 S1 N1 105.44(11)
O6 S1 C20 107.20(11)
N1 S1 C20 109.27(9)
C11 O2 C27 115.33(19)
C11 O3 C28 117.95(18)
C6 N1 S1 113.04(14)
C6 N1 C7 111.05(15)
C7 N1 S1 120.89(13)
O1 C1 C2 121.8(2)
O1 C1 C16 119.8(2)
C2 C1 C16 118.26(19)
C1 C2 H2A 109.4
C1 C2 H2B 109.4
C1 C2 C3 111.0(2)
H2A C2 H2B 108.0
C3 C2 H2A 109.4
C3 C2 H2B 109.4
C2 C3 H3A 109.4
C2 C3 H3B 109.4
C2 C3 C4 111.1(2)
H3A C3 H3B 108.0
C4 C3 H3A 109.4
C4 C3 H3B 109.4
C3 C4 H4A 108.5
C3 C4 H4B 108.5
C3 C4 C5 115.05(19)
H4A C4 H4B 107.5
C5 C4 H4A 108.5
C5 C4 H4B 108.5
C4 C5 C16 114.24(18)
C4 C5 C17 106.49(18)
C6 C5 C4 111.2(2)
C6 C5 C16 102.36(16)
C6 C5 C17 108.0(2)
C17 C5 C16 114.40(19)
N1 C6 C5 106.67(18)
N1 C6 H6A 110.4
N1 C6 H6B 110.4
C5 C6 H6A 110.4
C5 C6 H6B 110.4
H6A C6 H6B 108.6
N1 C7 H7 108.9
N1 C7 C8 114.51(15)
N1 C7 C16 103.87(15)
C8 C7 H7 108.9
C8 C7 C16 111.60(16)
C16 C7 H7 108.9
C7 C8 H8 107.3
C7 C8 C9 117.64(17)
C7 C8 C13 107.76(15)
C9 C8 H8 107.3
C9 C8 C13 109.03(17)
C13 C8 H8 107.3
C8 C9 H9A 109.6
C8 C9 H9B 109.6
H9A C9 H9B 108.1
C10 C9 C8 110.17(18)
C10 C9 H9A 109.6
C10 C9 H9B 109.6
C9 C10 H10 111.1
C11 C10 C9 110.05(18)
C11 C10 H10 111.1
C18 C10 C9 106.81(19)
C18 C10 H10 111.1
C18 C10 C11 106.51(19)
O2 C11 O3 111.95(17)
O2 C11 C10 114.84(18)
O2 C11 C12 104.38(16)
O3 C11 C10 105.92(16)
O3 C11 C12 111.88(18)
C10 C11 C12 107.93(17)
O4 C12 C11 122.2(2)
O4 C12 C13 124.5(2)
C13 C12 C11 113.19(17)
C12 C13 C8 101.30(16)
C12 C13 C14 113.28(18)
C14 C13 C8 112.60(17)
C19 C13 C8 109.73(17)
C19 C13 C12 105.18(18)
C19 C13 C14 113.81(19)
C13 C14 H14A 109.2
C13 C14 H14B 109.2
H14A C14 H14B 107.9
C15 C14 C13 111.90(18)
C15 C14 H14A 109.2
C15 C14 H14B 109.2
C14 C15 H15A 109.3
C14 C15 H15B 109.3
C14 C15 C16 111.44(17)
H15A C15 H15B 108.0
C16 C15 H15A 109.3
C16 C15 H15B 109.3
C1 C16 C5 112.26(17)
C1 C16 C7 109.21(16)
C1 C16 C15 105.04(16)
C7 C16 C5 105.09(15)
C15 C16 C5 114.21(16)
C15 C16 C7 111.07(16)
C5 C17 H17A 109.5
C5 C17 H17B 109.5
C5 C17 H17C 109.5
H17A C17 H17B 109.5
H17A C17 H17C 109.5
H17B C17 H17C 109.5
C10 C18 H18 122.5
C19 C18 C10 114.9(2)
C19 C18 H18 122.5
C13 C19 H19 121.8
C18 C19 C13 116.3(2)
C18 C19 H19 121.8
C21 C20 S1 120.98(17)
C25 C20 S1 119.82(17)
C25 C20 C21 119.2(2)
C20 C21 H21 120.1
C22 C21 C20 119.8(2)
C22 C21 H21 120.1
C21 C22 H22 119.1
C21 C22 C23 121.7(2)
C23 C22 H22 119.1
C22 C23 C26 120.7(2)
C24 C23 C22 117.6(2)
C24 C23 C26 121.7(2)
C23 C24 H24 119.2
C23 C24 C25 121.6(2)
C25 C24 H24 119.2
C20 C25 C24 120.0(2)
C20 C25 H25 120.0
C24 C25 H25 120.0
C23 C26 H26A 109.5
C23 C26 H26B 109.5
C23 C26 H26C 109.5
H26A C26 H26B 109.5
H26A C26 H26C 109.5
H26B C26 H26C 109.5
O2 C27 H27A 109.5
O2 C27 H27B 109.5
O2 C27 H27C 109.5
H27A C27 H27B 109.5
H27A C27 H27C 109.5
H27B C27 H27C 109.5
O3 C28 H28A 109.5
O3 C28 H28B 109.5
O3 C28 H28C 109.5
H28A C28 H28B 109.5
H28A C28 H28C 109.5
H28B C28 H28C 109.5

loop_
_geom_bond_atom_site_label_1
_geom_bond_atom_site_label_2
_geom_bond_distance
S1 O5 1.4252(19)
S1 O6 1.4312(19)
S1 N1 1.6437(17)
S1 C20 1.757(2)
O1 C1 1.209(3)
O2 C11 1.403(2)
O2 C27 1.425(3)
O3 C11 1.408(3)
O3 C28 1.426(3)
O4 C12 1.206(3)
N1 C6 1.478(3)
N1 C7 1.494(2)
C1 C2 1.504(3)
C1 C16 1.547(3)
C2 H2A 0.9700
C2 H2B 0.9700
C2 C3 1.506(4)
C3 H3A 0.9700
C3 H3B 0.9700
C3 C4 1.512(4)
C4 H4A 0.9700
C4 H4B 0.9700
C4 C5 1.532(3)
C5 C6 1.514(3)
C5 C16 1.572(3)
C5 C17 1.542(3)
C6 H6A 0.9700
C6 H6B 0.9700
C7 H7 0.9800
C7 C8 1.537(3)
C7 C16 1.554(3)
C8 H8 0.9800
C8 C9 1.547(3)
C8 C13 1.584(3)
C9 H9A 0.9700
C9 H9B 0.9700
C9 C10 1.540(3)
C10 H10 0.9800
C10 C11 1.524(3)
C10 C18 1.483(3)
C11 C12 1.546(3)
C12 C13 1.519(3)
C13 C14 1.525(3)
C13 C19 1.516(3)
C14 H14A 0.9700
C14 H14B 0.9700
C14 C15 1.512(3)
C15 H15A 0.9700
C15 H15B 0.9700
C15 C16 1.551(3)
C17 H17A 0.9600
C17 H17B 0.9600
C17 H17C 0.9600
C18 H18 0.9300
C18 C19 1.317(3)
C19 H19 0.9300
C20 C21 1.388(3)
C20 C25 1.373(3)
C21 H21 0.9300
C21 C22 1.370(3)
C22 H22 0.9300
C22 C23 1.383(3)
C23 C24 1.375(3)
C23 C26 1.500(3)
C24 H24 0.9300
C24 C25 1.379(4)
C25 H25 0.9300
C26 H26A 0.9600
C26 H26B 0.9600
C26 H26C 0.9600
C27 H27A 0.9600
C27 H27B 0.9600
C27 H27C 0.9600
C28 H28A 0.9600
C28 H28B 0.9600
C28 H28C 0.9600

loop_
_geom_torsion_atom_site_label_1
_geom_torsion_atom_site_label_2
_geom_torsion_atom_site_label_3
_geom_torsion_atom_site_label_4
_geom_torsion
S1 N1 C6 C5 155.57(15)
S1 N1 C7 C8 107.35(18)
S1 N1 C7 C16 -130.69(14)
S1 C20 C21 C22 -179.44(16)
S1 C20 C25 C24 -179.02(19)
O1 C1 C2 C3 -134.0(3)
O1 C1 C16 C5 145.3(2)
O1 C1 C16 C7 29.2(3)
O1 C1 C16 C15 -90.0(2)
O2 C11 C12 O4 -53.8(3)
O2 C11 C12 C13 124.14(18)
O3 C11 C12 O4 67.5(3)
O3 C11 C12 C13 -114.61(19)
O4 C12 C13 C8 115.0(2)
O4 C12 C13 C14 -5.8(3)
O4 C12 C13 C19 -130.7(2)
O5 S1 N1 C6 -178.64(16)
O5 S1 N1 C7 -43.47(18)
O5 S1 C20 C21 -157.85(18)
O5 S1 C20 C25 21.5(2)
O6 S1 N1 C6 51.79(17)
O6 S1 N1 C7 -173.04(15)
O6 S1 C20 C21 -27.3(2)
O6 S1 C20 C25 152.00(18)
N1 S1 C20 C21 86.49(19)
N1 S1 C20 C25 -94.20(19)
N1 C7 C8 C9 -53.9(2)
N1 C7 C8 C13 -177.58(15)
N1 C7 C16 C1 97.02(18)
N1 C7 C16 C5 -23.61(19)
N1 C7 C16 C15 -147.59(16)
C1 C2 C3 C4 -56.4(3)
C2 C1 C16 C5 -38.8(3)
C2 C1 C16 C7 -155.0(2)
C2 C1 C16 C15 85.8(2)
C2 C3 C4 C5 55.9(3)
C3 C4 C5 C6 70.3(3)
C3 C4 C5 C16 -45.0(3)
C3 C4 C5 C17 -172.3(2)
C4 C5 C6 N1 -152.15(18)
C4 C5 C16 C1 34.7(2)
C4 C5 C16 C7 153.24(18)
C4 C5 C16 C15 -84.8(2)
C6 N1 C7 C8 -116.69(19)
C6 N1 C7 C16 5.3(2)
C6 C5 C16 C1 -85.7(2)
C6 C5 C16 C7 32.9(2)
C6 C5 C16 C15 154.85(18)
C7 N1 C6 C5 16.0(2)
C7 C8 C9 C10 -135.46(19)
C7 C8 C13 C12 -162.94(16)
C7 C8 C13 C14 -41.6(2)
C7 C8 C13 C19 86.2(2)
C8 C7 C16 C1 -139.11(17)
C8 C7 C16 C5 100.27(18)
C8 C7 C16 C15 -23.7(2)
C8 C9 C10 C11 -52.4(2)
C8 C9 C10 C18 62.8(2)
C8 C13 C14 C15 -19.5(3)
C8 C13 C19 C18 54.2(3)
C9 C8 C13 C12 68.3(2)
C9 C8 C13 C14 -170.36(19)
C9 C8 C13 C19 -42.5(2)
C9 C10 C11 O2 -57.2(2)
C9 C10 C11 O3 178.76(17)
C9 C10 C11 C12 58.8(2)
C9 C10 C18 C19 -57.2(3)
C10 C11 C12 O4 -176.4(2)
C10 C11 C12 C13 1.5(2)
C10 C18 C19 C13 -2.0(3)
C11 C10 C18 C19 60.4(3)
C11 C12 C13 C8 -62.8(2)
C11 C12 C13 C14 176.33(18)
C11 C12 C13 C19 51.4(2)
C12 C13 C14 C15 94.7(2)
C12 C13 C19 C18 -54.0(3)
C13 C8 C9 C10 -12.4(2)
C13 C14 C15 C16 62.7(2)
C14 C13 C19 C18 -178.6(2)
C14 C15 C16 C1 78.8(2)
C14 C15 C16 C5 -157.81(18)
C14 C15 C16 C7 -39.2(2)
C16 C1 C2 C3 50.2(3)
C16 C5 C6 N1 -29.7(2)
C16 C7 C8 C9 -171.57(17)
C16 C7 C8 C13 64.8(2)
C17 C5 C6 N1 91.3(2)
C17 C5 C16 C1 157.75(19)
C17 C5 C16 C7 -83.7(2)
C17 C5 C16 C15 38.3(3)
C18 C10 C11 O2 -172.58(18)
C18 C10 C11 O3 63.3(2)
C18 C10 C11 C12 -56.6(2)
C19 C13 C14 C15 -145.2(2)
C20 S1 N1 C6 -63.15(17)
C20 S1 N1 C7 72.02(17)
C20 C21 C22 C23 -1.8(3)
C21 C20 C25 C24 0.3(3)
C21 C22 C23 C24 0.7(3)
C21 C22 C23 C26 -178.8(2)
C22 C23 C24 C25 0.9(4)
C23 C24 C25 C20 -1.4(4)
C25 C20 C21 C22 1.2(3)
C26 C23 C24 C25 -179.6(2)
C27 O2 C11 O3 59.7(3)
C27 O2 C11 C10 -61.1(3)
C27 O2 C11 C12 -179.1(2)
C28 O3 C11 O2 56.1(3)
C28 O3 C11 C10 -178.0(2)
C28 O3 C11 C12 -60.7(2)
